data_4318976
loop_
_publ_author_name
'Malaichamy Sathiyendiran'
'Ramaswamy Murugavel'

_publ_section_title
;
 Di-tert-butyl Phosphate as Synthon for Metal Phosphate Materials via
 Single-Source Coordination Polymers [M(dtbp)2]n (M = Mn, Cu) and
 [Cd(dtbp)2(H2O)]n (dtbp-H = (tBuO)2P(O)OH)
;
_journal_name_full 'Inorganic Chemistry'
_journal_page_first 6404
_journal_page_last 6411
_journal_paper_doi 10.1021/ic0259787
_journal_volume 41
_journal_year 2002
_chemical_formula_sum 'C48 H114 Cd3 O27 P6'
_chemical_formula_weight 1646.4
_chemical_name_systematic
;
 ?
;
_space_group_IT_number 2
_symmetry_cell_setting triclinic
_symmetry_space_group_name_Hall '-P 1'
_symmetry_space_group_name_H-M 'P -1'
_atom_sites_solution_hydrogens geom
_atom_sites_solution_primary direct
_atom_sites_solution_secondary difmap
_audit_creation_method SHELXL-97
_cell_angle_alpha 84.54(3)
_cell_angle_beta 79.43(3)
_cell_angle_gamma 70.03(3)
_cell_formula_units_Z 2
_cell_length_a 12.689(3)
_cell_length_b 14.364(3)
_cell_length_c 22.491(5)
_cell_measurement_temperature 203(2)
_cell_volume 3785.1(17)
_computing_cell_refinement DIF4
_computing_data_collection DIF4
_computing_data_reduction XPREP
_computing_molecular_graphics Platon
_computing_publication_material WINGX
_computing_structure_refinement 'SHELXL-97 (Sheldrick, 1997)'
_computing_structure_solution SHELXS97
_diffrn_ambient_temperature 203(2)
_diffrn_measured_fraction_theta_full 0.985
_diffrn_measured_fraction_theta_max 0.985
_diffrn_radiation_monochromator graphite
_diffrn_radiation_source 'fine-focus sealed tube'
_diffrn_radiation_type MoK\a
_diffrn_radiation_wavelength 0.71073
_diffrn_reflns_av_R_equivalents 0.0111
_diffrn_reflns_av_sigmaI/netI 0.0356
_diffrn_reflns_limit_h_max 13
_diffrn_reflns_limit_h_min -13
_diffrn_reflns_limit_k_max 15
_diffrn_reflns_limit_k_min -15
_diffrn_reflns_limit_l_max 24
_diffrn_reflns_limit_l_min -1
_diffrn_reflns_number 9802
_diffrn_reflns_theta_full 22.54
_diffrn_reflns_theta_max 22.54
_diffrn_reflns_theta_min 3.58
_diffrn_standards_number 3
_exptl_absorpt_coefficient_mu 1.030
_exptl_crystal_colour colourless
_exptl_crystal_density_diffrn 1.445
_exptl_crystal_density_method 'not measured'
_exptl_crystal_description blocks
_exptl_crystal_F_000 1704
_exptl_crystal_size_max 0.7
_exptl_crystal_size_mid 0.5
_exptl_crystal_size_min 0.4
_refine_diff_density_max 1.140
_refine_diff_density_min -0.551
_refine_diff_density_rms 0.096
_refine_ls_extinction_method none
_refine_ls_goodness_of_fit_ref 1.053
_refine_ls_hydrogen_treatment mixed
_refine_ls_matrix_type full
_refine_ls_number_parameters 816
_refine_ls_number_reflns 9801
_refine_ls_number_restraints 0
_refine_ls_restrained_S_all 1.053
_refine_ls_R_factor_all 0.0501
_refine_ls_R_factor_gt 0.0375
_refine_ls_shift/su_max 0.001
_refine_ls_shift/su_mean 0.000
_refine_ls_structure_factor_coef Fsqd
_refine_ls_weighting_details 'calc w=1/[\s^2^(Fo^2^)+(0.0205P)^2^+18.8200P] where P=(Fo^2^+2Fc^2^)/3'
_refine_ls_weighting_scheme calc
_refine_ls_wR_factor_gt 0.0809
_refine_ls_wR_factor_ref 0.0891
_reflns_number_gt 8268
_reflns_number_total 9801
_reflns_threshold_expression >2sigma(I)
_cod_data_source_file ic0259787_s1_3.cif
_cod_data_source_block mur19x(Compound3)
_cod_original_cell_volume 3784.9(13)
_cod_database_code 4318976

loop_
_symmetry_equiv_pos_as_xyz
'x, y, z'
'-x, -y, -z'

loop_
_atom_site_label
_atom_site_type_symbol
_atom_site_fract_x
_atom_site_fract_y
_atom_site_fract_z
_atom_site_U_iso_or_equiv
_atom_site_adp_type
_atom_site_occupancy
_atom_site_symmetry_multiplicity
_atom_site_calc_flag
_atom_site_refinement_flags
_atom_site_disorder_assembly
_atom_site_disorder_group
Cd1 Cd 0.23558(3) 0.70222(3) 0.220889(18) 0.02278(11) Uani 1 1 d . . .
Cd2 Cd -0.12498(3) 0.72612(3) 0.285283(18) 0.02108(11) Uani 1 1 d . . .
Cd3 Cd 0.52906(3) 0.80817(3) 0.229468(18) 0.02138(11) Uani 1 1 d . . .
O1 O 0.3644(5) 0.6354(4) 0.2874(3) 0.0353(12) Uani 1 1 d . . .
O2 O -0.0492(4) 0.8530(3) 0.2887(2) 0.0314(10) Uani 1 1 d . . .
O3 O 0.6990(4) 0.7482(3) 0.1622(2) 0.0344(11) Uani 1 1 d . . .
P1 P 0.46038(12) 0.70706(11) 0.11858(7) 0.0252(3) Uani 1 1 d . . .
P2 P 0.22772(12) 0.91092(11) 0.28660(7) 0.0253(3) Uani 1 1 d . . .
P3 P 0.02418(12) 0.71102(12) 0.14555(7) 0.0279(4) Uani 1 1 d . . .
P4 P 0.10416(12) 0.58460(11) 0.33455(7) 0.0255(3) Uani 1 1 d . . .
P5 P -0.34512(12) 0.94293(10) 0.28371(7) 0.0231(3) Uani 1 1 d . . .
P6 P 0.66382(12) 0.60442(10) 0.31136(6) 0.0219(3) Uani 1 1 d . . .
O11 O 0.3651(3) 0.6681(3) 0.14225(18) 0.0339(10) Uani 1 1 d . . .
O12 O 0.4632(3) 0.7955(3) 0.14743(17) 0.0294(9) Uani 1 1 d . . .
O13 O 0.5791(3) 0.6232(3) 0.12494(17) 0.0282(9) Uani 1 1 d . . .
O14 O 0.4569(3) 0.7273(3) 0.04917(17) 0.0317(10) Uani 1 1 d . . .
O21 O 0.1725(3) 0.8444(3) 0.26710(18) 0.0297(9) Uani 1 1 d . . .
O22 O 0.3531(3) 0.8749(3) 0.27630(18) 0.0319(10) Uani 1 1 d . . .
O23 O 0.1768(3) 0.9271(3) 0.35595(19) 0.0348(10) Uani 1 1 d . . .
O24 O 0.1768(3) 1.0196(3) 0.25954(19) 0.0363(10) Uani 1 1 d . . .
O31 O 0.0955(3) 0.7617(3) 0.16712(19) 0.0390(11) Uani 1 1 d . . .
O32 O -0.0860(3) 0.7149(3) 0.18633(17) 0.0297(9) Uani 1 1 d . . .
O33 O 0.1058(3) 0.6022(3) 0.13514(19) 0.0417(11) Uani 1 1 d . . .
O34 O -0.0140(3) 0.7592(3) 0.08415(17) 0.0356(10) Uani 1 1 d . . .
O41 O -0.0219(3) 0.6297(3) 0.34685(19) 0.0333(10) Uani 1 1 d . . .
O42 O 0.1621(3) 0.5944(3) 0.27102(18) 0.0326(10) Uani 1 1 d . . .
O43 O 0.1285(3) 0.4725(3) 0.3555(2) 0.0365(10) Uani 1 1 d . . .
O44 O 0.1613(3) 0.6303(3) 0.37615(17) 0.0279(9) Uani 1 1 d . . .
O51 O -0.2785(3) 0.8504(3) 0.31395(18) 0.0296(9) Uani 1 1 d . . .
O52 O -0.4323(3) 0.9369(3) 0.24912(19) 0.0324(10) Uani 1 1 d . . .
O53 O -0.4108(3) 1.0259(3) 0.33120(18) 0.0290(9) Uani 1 1 d . . .
O54 O -0.2530(3) 0.9813(3) 0.24022(17) 0.0283(9) Uani 1 1 d . . .
O61 O 0.5644(3) 0.6658(3) 0.28164(17) 0.0258(9) Uani 1 1 d . . .
O62 O -0.2344(3) 0.6329(3) 0.2964(2) 0.0398(11) Uani 1 1 d . . .
O63 O 0.6873(3) 0.4944(3) 0.29447(19) 0.0338(10) Uani 1 1 d . . .
O64 O 0.6215(4) 0.5940(3) 0.38213(18) 0.0371(10) Uani 1 1 d . . .
C11 C 0.6072(5) 0.5157(5) 0.1178(3) 0.0371(15) Uani 1 1 d . . .
C12 C 0.5493(6) 0.4728(5) 0.1739(3) 0.0516(19) Uani 1 1 d . . .
H12A H 0.5662 0.4933 0.2100 0.077 Uiso 1 1 calc R . .
H12B H 0.5771 0.4011 0.1730 0.077 Uiso 1 1 calc R . .
H12C H 0.4678 0.4969 0.1745 0.077 Uiso 1 1 calc R . .
C13 C 0.5731(6) 0.4975(5) 0.0598(3) 0.0490(18) Uani 1 1 d . . .
H13A H 0.4914 0.5269 0.0621 0.073 Uiso 1 1 calc R . .
H13B H 0.5954 0.4267 0.0547 0.073 Uiso 1 1 calc R . .
H13C H 0.6106 0.5271 0.0257 0.073 Uiso 1 1 calc R . .
C14 C 0.7347(6) 0.4771(5) 0.1148(4) 0.053(2) Uani 1 1 d . . .
H14A H 0.7700 0.5054 0.0791 0.079 Uiso 1 1 calc R . .
H14B H 0.7619 0.4055 0.1127 0.079 Uiso 1 1 calc R . .
H14C H 0.7540 0.4957 0.1507 0.079 Uiso 1 1 calc R . .
C15 C 0.5045(5) 0.7921(5) 0.0067(3) 0.0380(16) Uani 1 1 d . . .
C16 C 0.4260(7) 0.8967(5) 0.0161(3) 0.058(2) Uani 1 1 d . . .
H16A H 0.3488 0.9000 0.0150 0.087 Uiso 1 1 calc R . .
H16B H 0.4485 0.9400 -0.0157 0.087 Uiso 1 1 calc R . .
H16C H 0.4301 0.9178 0.0551 0.087 Uiso 1 1 calc R . .
C17 C 0.5034(6) 0.7584(6) -0.0547(3) 0.0512(19) Uani 1 1 d . . .
H17A H 0.5511 0.6895 -0.0589 0.077 Uiso 1 1 calc R . .
H17B H 0.5323 0.7988 -0.0860 0.077 Uiso 1 1 calc R . .
H17C H 0.4263 0.7651 -0.0586 0.077 Uiso 1 1 calc R . .
C18 C 0.6251(6) 0.7791(7) 0.0147(3) 0.063(2) Uani 1 1 d . . .
H18A H 0.6241 0.8027 0.0539 0.095 Uiso 1 1 calc R . .
H18B H 0.6574 0.8170 -0.0169 0.095 Uiso 1 1 calc R . .
H18C H 0.6708 0.7096 0.0123 0.095 Uiso 1 1 calc R . .
C21 C 0.1772(5) 1.0049(4) 0.3943(3) 0.0358(15) Uani 1 1 d . . .
C22 C 0.0713(6) 1.0931(5) 0.3891(4) 0.060(2) Uani 1 1 d . . .
H22A H 0.0764 1.1219 0.3483 0.090 Uiso 1 1 calc R . .
H22B H 0.0643 1.1423 0.4176 0.090 Uiso 1 1 calc R . .
H22C H 0.0051 1.0718 0.3981 0.090 Uiso 1 1 calc R . .
C23 C 0.1694(7) 0.9586(5) 0.4577(3) 0.054(2) Uani 1 1 d . . .
H23A H 0.1038 0.9366 0.4663 0.082 Uiso 1 1 calc R . .
H23B H 0.1617 1.0073 0.4867 0.082 Uiso 1 1 calc R . .
H23C H 0.2377 0.9024 0.4608 0.082 Uiso 1 1 calc R . .
C24 C 0.2846(6) 1.0306(5) 0.3774(3) 0.0477(18) Uani 1 1 d . . .
H24A H 0.3498 0.9704 0.3761 0.072 Uiso 1 1 calc R . .
H24B H 0.2877 1.0736 0.4073 0.072 Uiso 1 1 calc R . .
H24C H 0.2855 1.0644 0.3380 0.072 Uiso 1 1 calc R . .
C25 C 0.2013(5) 1.0591(5) 0.1982(3) 0.0392(16) Uani 1 1 d . . .
C26 C 0.1933(7) 0.9916(5) 0.1527(3) 0.058(2) Uani 1 1 d . . .
H26A H 0.2528 0.9279 0.1546 0.087 Uiso 1 1 calc R . .
H26B H 0.2021 1.0213 0.1123 0.087 Uiso 1 1 calc R . .
H26C H 0.1198 0.9822 0.1620 0.087 Uiso 1 1 calc R . .
C27 C 0.1073(7) 1.1587(5) 0.1963(4) 0.065(2) Uani 1 1 d . . .
H27A H 0.0342 1.1485 0.2033 0.097 Uiso 1 1 calc R . .
H27B H 0.1179 1.1913 0.1570 0.097 Uiso 1 1 calc R . .
H27C H 0.1098 1.1998 0.2275 0.097 Uiso 1 1 calc R . .
C28 C 0.3161(7) 1.0713(7) 0.1878(4) 0.073(3) Uani 1 1 d . . .
H28A H 0.3201 1.1114 0.2191 0.110 Uiso 1 1 calc R . .
H28B H 0.3282 1.1038 0.1485 0.110 Uiso 1 1 calc R . .
H28C H 0.3743 1.0068 0.1890 0.110 Uiso 1 1 calc R . .
C31 C 0.0789(6) 0.5131(5) 0.1266(3) 0.0468(18) Uani 1 1 d . . .
C32 C 0.0180(6) 0.4836(5) 0.1862(3) 0.053(2) Uani 1 1 d . . .
H32A H 0.0601 0.4822 0.2184 0.079 Uiso 1 1 calc R . .
H32B H 0.0128 0.4185 0.1832 0.079 Uiso 1 1 calc R . .
H32C H -0.0578 0.5315 0.1950 0.079 Uiso 1 1 calc R . .
C33 C 0.1943(8) 0.4383(6) 0.1094(5) 0.091(3) Uani 1 1 d . . .
H33A H 0.2308 0.4591 0.0711 0.136 Uiso 1 1 calc R . .
H33B H 0.1869 0.3743 0.1053 0.136 Uiso 1 1 calc R . .
H33C H 0.2400 0.4333 0.1405 0.136 Uiso 1 1 calc R . .
C34 C 0.0062(9) 0.5340(7) 0.0773(4) 0.087(3) Uani 1 1 d . . .
H34A H -0.0650 0.5863 0.0896 0.130 Uiso 1 1 calc R . .
H34B H -0.0091 0.4744 0.0706 0.130 Uiso 1 1 calc R . .
H34C H 0.0461 0.5546 0.0402 0.130 Uiso 1 1 calc R . .
C35 C 0.0544(6) 0.7920(5) 0.0312(3) 0.0443(17) Uani 1 1 d . . .
C36 C -0.0125(8) 0.8046(9) -0.0190(4) 0.094(4) Uani 1 1 d . . .
H36A H -0.0180 0.7412 -0.0266 0.142 Uiso 1 1 calc R . .
H36B H 0.0253 0.8293 -0.0553 0.142 Uiso 1 1 calc R . .
H36C H -0.0881 0.8514 -0.0076 0.142 Uiso 1 1 calc R . .
C37 C 0.1724(6) 0.7150(6) 0.0176(3) 0.062(2) Uani 1 1 d . . .
H37A H 0.2119 0.7079 0.0517 0.093 Uiso 1 1 calc R . .
H37B H 0.2148 0.7363 -0.0183 0.093 Uiso 1 1 calc R . .
H37C H 0.1654 0.6518 0.0108 0.093 Uiso 1 1 calc R . .
C38 C 0.0660(7) 0.8883(6) 0.0463(4) 0.064(2) Uani 1 1 d . . .
H38A H -0.0088 0.9356 0.0589 0.096 Uiso 1 1 calc R . .
H38B H 0.1040 0.9148 0.0107 0.096 Uiso 1 1 calc R . .
H38C H 0.1103 0.8761 0.0788 0.096 Uiso 1 1 calc R . .
C41 C 0.2357(6) 0.3899(5) 0.3467(4) 0.0478(18) Uani 1 1 d . . .
C42 C 0.2566(9) 0.3568(7) 0.2830(5) 0.116(4) Uani 1 1 d . . .
H42A H 0.1890 0.3469 0.2745 0.174 Uiso 1 1 calc R . .
H42B H 0.3197 0.2950 0.2783 0.174 Uiso 1 1 calc R . .
H42C H 0.2745 0.4070 0.2550 0.174 Uiso 1 1 calc R . .
C43 C 0.3341(6) 0.4155(5) 0.3602(5) 0.079(3) Uani 1 1 d . . .
H43A H 0.3467 0.4676 0.3320 0.119 Uiso 1 1 calc R . .
H43B H 0.4018 0.3573 0.3560 0.119 Uiso 1 1 calc R . .
H43C H 0.3173 0.4382 0.4012 0.119 Uiso 1 1 calc R . .
C44 C 0.2118(8) 0.3109(6) 0.3920(5) 0.099(4) Uani 1 1 d . . .
H44A H 0.2051 0.3313 0.4328 0.149 Uiso 1 1 calc R . .
H44B H 0.2736 0.2487 0.3851 0.149 Uiso 1 1 calc R . .
H44C H 0.1414 0.3024 0.3869 0.149 Uiso 1 1 calc R . .
C45 C 0.1116(5) 0.6673(5) 0.4381(3) 0.0368(15) Uani 1 1 d . . .
C46 C 0.2122(6) 0.6773(6) 0.4608(3) 0.056(2) Uani 1 1 d . . .
H46A H 0.2715 0.6132 0.4609 0.084 Uiso 1 1 calc R . .
H46B H 0.1886 0.7015 0.5016 0.084 Uiso 1 1 calc R . .
H46C H 0.2411 0.7237 0.4345 0.084 Uiso 1 1 calc R . .
C47 C 0.0183(6) 0.7658(5) 0.4344(3) 0.0464(18) Uani 1 1 d . . .
H47A H 0.0461 0.8097 0.4052 0.070 Uiso 1 1 calc R . .
H47B H -0.0050 0.7951 0.4738 0.070 Uiso 1 1 calc R . .
H47C H -0.0461 0.7558 0.4218 0.070 Uiso 1 1 calc R . .
C48 C 0.0676(7) 0.5913(6) 0.4767(3) 0.059(2) Uani 1 1 d . . .
H48A H 0.0028 0.5865 0.4615 0.089 Uiso 1 1 calc R . .
H48B H 0.0446 0.6117 0.5183 0.089 Uiso 1 1 calc R . .
H48C H 0.1272 0.5272 0.4748 0.089 Uiso 1 1 calc R . .
C51 C -0.3695(5) 1.0485(4) 0.3836(3) 0.0309(14) Uani 1 1 d . . .
C52 C -0.3703(7) 0.9690(6) 0.4328(3) 0.059(2) Uani 1 1 d . . .
H52A H -0.4436 0.9591 0.4400 0.088 Uiso 1 1 calc R . .
H52B H -0.3567 0.9894 0.4698 0.088 Uiso 1 1 calc R . .
H52C H -0.3111 0.9074 0.4203 0.088 Uiso 1 1 calc R . .
C53 C -0.2532(5) 1.0588(5) 0.3662(3) 0.0452(17) Uani 1 1 d . . .
H53A H -0.1972 0.9944 0.3566 0.068 Uiso 1 1 calc R . .
H53B H -0.2351 1.0852 0.3997 0.068 Uiso 1 1 calc R . .
H53C H -0.2527 1.1036 0.3311 0.068 Uiso 1 1 calc R . .
C54 C -0.4581(7) 1.1461(6) 0.4033(4) 0.064(2) Uani 1 1 d . . .
H54A H -0.4559 1.1965 0.3716 0.096 Uiso 1 1 calc R . .
H54B H -0.4424 1.1654 0.4400 0.096 Uiso 1 1 calc R . .
H54C H -0.5327 1.1390 0.4109 0.096 Uiso 1 1 calc R . .
C55 C -0.2726(6) 1.0526(5) 0.1881(3) 0.0388(16) Uani 1 1 d . . .
C56 C -0.2813(7) 0.9993(6) 0.1352(3) 0.055(2) Uani 1 1 d . . .
H56A H -0.2165 0.9390 0.1290 0.083 Uiso 1 1 calc R . .
H56B H -0.2823 1.0419 0.0991 0.083 Uiso 1 1 calc R . .
H56C H -0.3508 0.9828 0.1438 0.083 Uiso 1 1 calc R . .
C57 C -0.3774(7) 1.1415(5) 0.2051(4) 0.057(2) Uani 1 1 d . . .
H57A H -0.4434 1.1202 0.2158 0.086 Uiso 1 1 calc R . .
H57B H -0.3877 1.1886 0.1710 0.086 Uiso 1 1 calc R . .
H57C H -0.3683 1.1727 0.2393 0.086 Uiso 1 1 calc R . .
C58 C -0.1661(7) 1.0810(6) 0.1767(4) 0.065(2) Uani 1 1 d . . .
H58A H -0.1651 1.1180 0.2104 0.097 Uiso 1 1 calc R . .
H58B H -0.1649 1.1217 0.1398 0.097 Uiso 1 1 calc R . .
H58C H -0.0998 1.0216 0.1727 0.097 Uiso 1 1 calc R . .
C61 C 0.7572(5) 0.4019(4) 0.3213(3) 0.0337(15) Uani 1 1 d . . .
C62 C 0.7995(7) 0.3308(5) 0.2690(3) 0.059(2) Uani 1 1 d . . .
H62A H 0.7349 0.3243 0.2545 0.089 Uiso 1 1 calc R . .
H62B H 0.8458 0.2663 0.2829 0.089 Uiso 1 1 calc R . .
H62C H 0.8445 0.3566 0.2364 0.089 Uiso 1 1 calc R . .
C63 C 0.8538(6) 0.4138(5) 0.3462(4) 0.0515(19) Uani 1 1 d . . .
H63A H 0.9029 0.4359 0.3139 0.077 Uiso 1 1 calc R . .
H63B H 0.8970 0.3507 0.3633 0.077 Uiso 1 1 calc R . .
H63C H 0.8239 0.4624 0.3775 0.077 Uiso 1 1 calc R . .
C64 C 0.6787(7) 0.3673(5) 0.3703(4) 0.059(2) Uani 1 1 d . . .
H64A H 0.6532 0.4123 0.4035 0.089 Uiso 1 1 calc R . .
H64B H 0.7191 0.3012 0.3849 0.089 Uiso 1 1 calc R . .
H64C H 0.6136 0.3660 0.3540 0.089 Uiso 1 1 calc R . .
C65 C 0.5906(5) 0.6682(4) 0.4284(2) 0.0278(13) Uani 1 1 d . . .
C66 C 0.6984(6) 0.6806(5) 0.4418(3) 0.0519(19) Uani 1 1 d . . .
H66A H 0.7527 0.6159 0.4493 0.078 Uiso 1 1 calc R . .
H66B H 0.6801 0.7201 0.4773 0.078 Uiso 1 1 calc R . .
H66C H 0.7310 0.7136 0.4074 0.078 Uiso 1 1 calc R . .
C67 C 0.5351(7) 0.6207(5) 0.4827(3) 0.056(2) Uani 1 1 d . . .
H67A H 0.4706 0.6079 0.4723 0.084 Uiso 1 1 calc R . .
H67B H 0.5095 0.6652 0.5162 0.084 Uiso 1 1 calc R . .
H67C H 0.5897 0.5588 0.4944 0.084 Uiso 1 1 calc R . .
C68 C 0.5090(5) 0.7652(4) 0.4088(3) 0.0391(16) Uani 1 1 d . . .
H68A H 0.5488 0.7966 0.3766 0.059 Uiso 1 1 calc R . .
H68B H 0.4780 0.8084 0.4429 0.059 Uiso 1 1 calc R . .
H68C H 0.4477 0.7530 0.3942 0.059 Uiso 1 1 calc R . .
H1O1 H 0.331(6) 0.647(5) 0.312(3) 0.03(3) Uiso 1 1 d . . .
H2O1 H 0.433(6) 0.640(4) 0.291(3) 0.037(18) Uiso 1 1 d . . .
H1O2 H -0.080(7) 0.893(6) 0.268(4) 0.07(3) Uiso 1 1 d . . .
H2O2 H 0.030(7) 0.854(5) 0.276(3) 0.06(2) Uiso 1 1 d . . .
H1O3 H 0.700(8) 0.699(6) 0.155(4) 0.080 Uiso 1 1 d . . .
H2O3 H 0.766(6) 0.733(5) 0.170(3) 0.05(2) Uiso 1 1 d . . .

loop_
_atom_site_aniso_label
_atom_site_aniso_U_11
_atom_site_aniso_U_22
_atom_site_aniso_U_33
_atom_site_aniso_U_23
_atom_site_aniso_U_13
_atom_site_aniso_U_12
Cd1 0.0189(2) 0.0255(2) 0.0257(2) -0.00216(17) -0.00264(17) -0.00973(17)
Cd2 0.0165(2) 0.0224(2) 0.0240(2) -0.00060(17) -0.00187(17) -0.00684(17)
Cd3 0.0180(2) 0.0235(2) 0.0241(2) -0.00222(17) -0.00400(17) -0.00813(17)
O1 0.025(3) 0.049(3) 0.036(3) 0.003(2) -0.005(3) -0.018(2)
O2 0.024(3) 0.028(3) 0.045(3) -0.003(2) -0.005(2) -0.011(2)
O3 0.020(2) 0.048(3) 0.034(3) -0.009(2) -0.0035(19) -0.010(2)
P1 0.0193(8) 0.0363(9) 0.0203(8) -0.0046(6) -0.0026(6) -0.0091(7)
P2 0.0208(8) 0.0253(8) 0.0310(9) -0.0075(7) 0.0008(6) -0.0100(6)
P3 0.0202(8) 0.0382(9) 0.0225(8) -0.0012(7) -0.0008(6) -0.0074(7)
P4 0.0233(8) 0.0244(8) 0.0335(9) 0.0075(7) -0.0106(7) -0.0129(7)
P5 0.0184(7) 0.0206(8) 0.0303(9) -0.0035(6) -0.0009(6) -0.0075(6)
P6 0.0210(8) 0.0221(8) 0.0241(8) 0.0001(6) -0.0056(6) -0.0081(6)
O11 0.024(2) 0.051(3) 0.030(2) -0.0060(19) 0.0020(18) -0.018(2)
O12 0.030(2) 0.033(2) 0.024(2) -0.0085(17) -0.0112(17) -0.0038(18)
O13 0.021(2) 0.030(2) 0.035(2) -0.0096(18) -0.0076(17) -0.0060(17)
O14 0.034(2) 0.044(3) 0.023(2) -0.0017(18) -0.0062(18) -0.019(2)
O21 0.020(2) 0.028(2) 0.044(3) -0.0130(18) -0.0016(18) -0.0112(17)
O22 0.019(2) 0.037(2) 0.040(3) -0.0122(19) 0.0021(18) -0.0097(18)
O23 0.029(2) 0.033(2) 0.044(3) -0.015(2) 0.0072(19) -0.0161(19)
O24 0.033(2) 0.025(2) 0.048(3) -0.0048(19) -0.004(2) -0.0070(19)
O31 0.029(2) 0.058(3) 0.035(3) 0.000(2) -0.0107(19) -0.019(2)
O32 0.025(2) 0.044(2) 0.023(2) -0.0051(18) -0.0031(17) -0.0149(19)
O33 0.035(3) 0.047(3) 0.041(3) -0.010(2) 0.002(2) -0.013(2)
O34 0.030(2) 0.060(3) 0.019(2) 0.0021(19) -0.0036(17) -0.018(2)
O41 0.025(2) 0.030(2) 0.046(3) 0.0083(19) -0.0117(19) -0.0092(18)
O42 0.040(2) 0.034(2) 0.032(2) 0.0021(18) -0.0042(19) -0.025(2)
O43 0.032(2) 0.025(2) 0.057(3) 0.014(2) -0.018(2) -0.0137(19)
O44 0.026(2) 0.032(2) 0.030(2) 0.0032(18) -0.0069(17) -0.0139(18)
O51 0.023(2) 0.022(2) 0.036(2) 0.0014(17) 0.0054(18) -0.0042(17)
O52 0.028(2) 0.032(2) 0.043(3) -0.0037(19) -0.0085(19) -0.0154(19)
O53 0.020(2) 0.025(2) 0.040(2) -0.0091(18) -0.0020(18) -0.0037(17)
O54 0.025(2) 0.032(2) 0.032(2) 0.0055(18) -0.0091(18) -0.0140(18)
O61 0.021(2) 0.030(2) 0.029(2) 0.0060(17) -0.0071(17) -0.0123(17)
O62 0.026(2) 0.033(2) 0.065(3) 0.007(2) -0.010(2) -0.0171(19)
O63 0.036(2) 0.022(2) 0.049(3) 0.0015(19) -0.017(2) -0.0123(18)
O64 0.045(3) 0.031(2) 0.032(2) -0.0003(19) -0.002(2) -0.010(2)
C11 0.038(4) 0.039(4) 0.037(4) -0.014(3) -0.010(3) -0.011(3)
C12 0.058(5) 0.036(4) 0.061(5) -0.004(3) -0.014(4) -0.012(4)
C13 0.055(5) 0.052(4) 0.042(4) -0.024(3) -0.011(3) -0.012(4)
C14 0.041(4) 0.039(4) 0.069(5) -0.018(4) -0.016(4) 0.006(3)
C15 0.038(4) 0.050(4) 0.032(4) 0.010(3) -0.004(3) -0.025(3)
C16 0.078(6) 0.050(5) 0.047(5) 0.007(4) -0.006(4) -0.028(4)
C17 0.063(5) 0.074(5) 0.022(4) 0.002(3) 0.000(3) -0.034(4)
C18 0.054(5) 0.104(7) 0.042(5) 0.013(4) -0.001(4) -0.047(5)
C21 0.042(4) 0.034(4) 0.033(4) -0.015(3) -0.004(3) -0.012(3)
C22 0.057(5) 0.045(4) 0.069(5) -0.026(4) -0.002(4) -0.003(4)
C23 0.068(5) 0.055(5) 0.046(5) -0.016(4) -0.002(4) -0.027(4)
C24 0.055(5) 0.042(4) 0.056(5) -0.013(3) -0.011(4) -0.024(4)
C25 0.032(4) 0.035(4) 0.049(4) 0.009(3) -0.010(3) -0.009(3)
C26 0.063(5) 0.051(5) 0.052(5) 0.004(4) -0.012(4) -0.009(4)
C27 0.068(6) 0.038(4) 0.075(6) 0.001(4) -0.019(4) 0.002(4)
C28 0.056(5) 0.088(7) 0.082(6) 0.033(5) -0.013(5) -0.039(5)
C31 0.057(5) 0.052(4) 0.040(4) -0.021(3) 0.003(3) -0.029(4)
C32 0.068(5) 0.036(4) 0.055(5) -0.009(3) 0.012(4) -0.027(4)
C33 0.084(7) 0.053(5) 0.101(8) -0.010(5) 0.034(6) -0.003(5)
C34 0.116(8) 0.112(8) 0.065(6) -0.022(5) -0.004(6) -0.080(7)
C35 0.049(4) 0.063(5) 0.022(4) 0.006(3) -0.002(3) -0.022(4)
C36 0.098(7) 0.179(11) 0.033(5) 0.032(6) -0.023(5) -0.083(8)
C37 0.063(5) 0.072(6) 0.041(5) -0.005(4) 0.020(4) -0.023(4)
C38 0.081(6) 0.053(5) 0.053(5) 0.010(4) 0.002(4) -0.025(4)
C41 0.043(4) 0.030(4) 0.072(5) 0.008(3) -0.027(4) -0.007(3)
C42 0.110(9) 0.076(7) 0.123(10) -0.033(7) -0.042(7) 0.040(6)
C43 0.043(5) 0.035(4) 0.157(10) 0.016(5) -0.040(5) -0.004(4)
C44 0.072(6) 0.039(5) 0.187(12) 0.055(6) -0.048(7) -0.020(5)
C45 0.044(4) 0.052(4) 0.021(3) 0.003(3) -0.011(3) -0.022(3)
C46 0.059(5) 0.067(5) 0.053(5) -0.008(4) -0.025(4) -0.024(4)
C47 0.051(4) 0.049(4) 0.036(4) -0.014(3) -0.005(3) -0.010(3)
C48 0.082(6) 0.073(5) 0.033(4) 0.017(4) -0.011(4) -0.045(5)
C51 0.035(4) 0.031(3) 0.029(3) -0.012(3) -0.001(3) -0.015(3)
C52 0.086(6) 0.059(5) 0.040(4) -0.001(4) -0.011(4) -0.036(4)
C53 0.042(4) 0.058(5) 0.046(4) -0.016(3) -0.010(3) -0.024(4)
C54 0.060(5) 0.053(5) 0.076(6) -0.038(4) -0.006(4) -0.008(4)
C55 0.052(4) 0.035(4) 0.035(4) 0.010(3) -0.011(3) -0.022(3)
C56 0.078(6) 0.060(5) 0.038(4) 0.010(4) -0.018(4) -0.034(4)
C57 0.074(5) 0.033(4) 0.068(5) 0.014(4) -0.026(4) -0.017(4)
C58 0.072(6) 0.080(6) 0.058(5) 0.022(4) -0.007(4) -0.052(5)
C61 0.041(4) 0.020(3) 0.039(4) 0.004(3) -0.008(3) -0.009(3)
C62 0.074(6) 0.039(4) 0.052(5) -0.013(4) -0.010(4) 0.001(4)
C63 0.046(4) 0.034(4) 0.074(5) 0.013(4) -0.024(4) -0.009(3)
C64 0.066(5) 0.043(4) 0.073(6) 0.018(4) -0.005(4) -0.030(4)
C65 0.036(3) 0.031(3) 0.020(3) -0.004(3) -0.001(3) -0.015(3)
C66 0.056(5) 0.053(5) 0.056(5) -0.002(4) -0.025(4) -0.021(4)
C67 0.068(5) 0.051(5) 0.047(5) 0.001(4) 0.010(4) -0.027(4)
C68 0.041(4) 0.028(3) 0.044(4) -0.005(3) -0.003(3) -0.006(3)

loop_
_atom_type_symbol
_atom_type_description
_atom_type_scat_dispersion_real
_atom_type_scat_dispersion_imag
_atom_type_scat_source
C C 0.0033 0.0016 'International Tables Vol C Tables 4.2.6.8 and 6.1.1.4'
H H 0.0000 0.0000 'International Tables Vol C Tables 4.2.6.8 and 6.1.1.4'
O O 0.0106 0.0060 'International Tables Vol C Tables 4.2.6.8 and 6.1.1.4'
P P 0.1023 0.0942 'International Tables Vol C Tables 4.2.6.8 and 6.1.1.4'
Cd Cd -0.8075 1.2024 'International Tables Vol C Tables 4.2.6.8 and 6.1.1.4'

loop_
_geom_angle_atom_site_label_1
_geom_angle_atom_site_label_2
_geom_angle_atom_site_label_3
_geom_angle
_geom_angle_site_symmetry_1
_geom_angle_site_symmetry_3
_geom_angle_publ_flag
O11 Cd1 O42 123.93(15) . . ?
O11 Cd1 O21 124.59(15) . . ?
O42 Cd1 O21 111.18(15) . . ?
O11 Cd1 O31 93.59(15) . . ?
O42 Cd1 O31 92.99(15) . . ?
O21 Cd1 O31 88.54(15) . . ?
O11 Cd1 O1 93.35(19) . . ?
O42 Cd1 O1 80.37(17) . . ?
O21 Cd1 O1 90.25(17) . . ?
O31 Cd1 O1 172.31(18) . . ?
O41 Cd2 O51 123.60(15) . . ?
O41 Cd2 O32 124.22(15) . . ?
O51 Cd2 O32 112.15(15) . . ?
O41 Cd2 O62 90.72(15) . . ?
O51 Cd2 O62 87.32(15) . . ?
O32 Cd2 O62 93.62(16) . . ?
O41 Cd2 O2 93.48(17) . . ?
O51 Cd2 O2 78.59(15) . . ?
O32 Cd2 O2 95.66(16) . . ?
O62 Cd2 O2 165.27(16) . . ?
O52 Cd3 O61 126.35(14) 1_655 . ?
O52 Cd3 O12 124.13(15) 1_655 . ?
O61 Cd3 O12 109.25(14) . . ?
O52 Cd3 O22 89.60(15) 1_655 . ?
O61 Cd3 O22 96.03(14) . . ?
O12 Cd3 O22 89.77(14) . . ?
O52 Cd3 O3 92.82(16) 1_655 . ?
O61 Cd3 O3 91.63(15) . . ?
O12 Cd3 O3 79.52(15) . . ?
O22 Cd3 O3 168.44(16) . . ?
O11 P1 O12 118.1(2) . . ?
O11 P1 O14 105.2(2) . . ?
O12 P1 O14 111.2(2) . . ?
O11 P1 O13 110.0(2) . . ?
O12 P1 O13 105.1(2) . . ?
O14 P1 O13 106.8(2) . . ?
O22 P2 O21 116.0(2) . . ?
O22 P2 O24 112.3(2) . . ?
O21 P2 O24 110.1(2) . . ?
O22 P2 O23 111.8(2) . . ?
O21 P2 O23 104.6(2) . . ?
O24 P2 O23 100.6(2) . . ?
O31 P3 O32 116.6(2) . . ?
O31 P3 O33 104.1(2) . . ?
O32 P3 O33 112.0(2) . . ?
O31 P3 O34 111.1(2) . . ?
O32 P3 O34 103.8(2) . . ?
O33 P3 O34 109.3(2) . . ?
O41 P4 O42 117.2(2) . . ?
O41 P4 O43 104.7(2) . . ?
O42 P4 O43 111.2(2) . . ?
O41 P4 O44 110.7(2) . . ?
O42 P4 O44 105.9(2) . . ?
O43 P4 O44 106.8(2) . . ?
O51 P5 O52 117.8(2) . . ?
O51 P5 O53 110.8(2) . . ?
O52 P5 O53 105.6(2) . . ?
O51 P5 O54 105.3(2) . . ?
O52 P5 O54 110.2(2) . . ?
O53 P5 O54 106.6(2) . . ?
O62 P6 O61 116.2(2) 1_655 . ?
O62 P6 O63 112.0(2) 1_655 . ?
O61 P6 O63 105.3(2) . . ?
O62 P6 O64 114.3(3) 1_655 . ?
O61 P6 O64 108.9(2) . . ?
O63 P6 O64 98.3(2) . . ?
P1 O11 Cd1 132.0(2) . . ?
P1 O12 Cd3 131.2(2) . . ?
C11 O13 P1 126.2(3) . . ?
C15 O14 P1 129.2(4) . . ?
P2 O21 Cd1 134.6(2) . . ?
P2 O22 Cd3 159.2(3) . . ?
C21 O23 P2 128.0(4) . . ?
C25 O24 P2 129.0(4) . . ?
P3 O31 Cd1 130.3(3) . . ?
P3 O32 Cd2 127.6(2) . . ?
C31 O33 P3 129.3(4) . . ?
C35 O34 P3 127.9(4) . . ?
P4 O41 Cd2 125.4(2) . . ?
P4 O42 Cd1 135.0(2) . . ?
C41 O43 P4 128.9(4) . . ?
C45 O44 P4 126.3(3) . . ?
P5 O51 Cd2 134.7(2) . . ?
P5 O52 Cd3 129.5(2) . 1_455 ?
C51 O53 P5 127.5(3) . . ?
C55 O54 P5 127.0(4) . . ?
P6 O61 Cd3 132.5(2) . . ?
P6 O62 Cd2 159.6(3) 1_455 . ?
C61 O63 P6 128.8(4) . . ?
C65 O64 P6 128.8(4) . . ?
O13 C11 C14 102.6(5) . . ?
O13 C11 C13 110.3(5) . . ?
C14 C11 C13 111.6(6) . . ?
O13 C11 C12 108.7(5) . . ?
C14 C11 C12 110.6(6) . . ?
C13 C11 C12 112.5(6) . . ?
O14 C15 C16 107.7(5) . . ?
O14 C15 C17 103.8(5) . . ?
C16 C15 C17 110.8(6) . . ?
O14 C15 C18 111.4(5) . . ?
C16 C15 C18 112.3(6) . . ?
C17 C15 C18 110.5(6) . . ?
O23 C21 C24 111.6(5) . . ?
O23 C21 C22 107.7(5) . . ?
C24 C21 C22 112.9(6) . . ?
O23 C21 C23 103.7(5) . . ?
C24 C21 C23 110.7(6) . . ?
C22 C21 C23 109.9(6) . . ?
O24 C25 C28 110.2(6) . . ?
O24 C25 C26 109.7(5) . . ?
C28 C25 C26 111.5(7) . . ?
O24 C25 C27 103.7(5) . . ?
C28 C25 C27 111.3(6) . . ?
C26 C25 C27 110.0(6) . . ?
O33 C31 C33 102.4(6) . . ?
O33 C31 C34 109.5(6) . . ?
C33 C31 C34 112.9(7) . . ?
O33 C31 C32 108.9(5) . . ?
C33 C31 C32 111.5(7) . . ?
C34 C31 C32 111.2(6) . . ?
O34 C35 C36 104.3(6) . . ?
O34 C35 C38 108.0(5) . . ?
C36 C35 C38 112.7(7) . . ?
O34 C35 C37 110.6(5) . . ?
C36 C35 C37 112.2(7) . . ?
C38 C35 C37 109.0(6) . . ?
O43 C41 C42 108.1(6) . . ?
O43 C41 C43 112.9(6) . . ?
C42 C41 C43 111.4(8) . . ?
O43 C41 C44 103.0(6) . . ?
C42 C41 C44 110.9(8) . . ?
C43 C41 C44 110.3(7) . . ?
O44 C45 C47 109.6(5) . . ?
O44 C45 C46 102.8(5) . . ?
C47 C45 C46 111.9(6) . . ?
O44 C45 C48 109.9(5) . . ?
C47 C45 C48 111.4(6) . . ?
C46 C45 C48 110.9(6) . . ?
O53 C51 C53 112.0(5) . . ?
O53 C51 C54 102.6(5) . . ?
C53 C51 C54 111.0(5) . . ?
O53 C51 C52 109.1(5) . . ?
C53 C51 C52 111.4(6) . . ?
C54 C51 C52 110.3(6) . . ?
O54 C55 C58 102.2(5) . . ?
O54 C55 C57 110.4(5) . . ?
C58 C55 C57 111.2(6) . . ?
O54 C55 C56 108.5(5) . . ?
C58 C55 C56 111.6(6) . . ?
C57 C55 C56 112.4(6) . . ?
O63 C61 C63 112.9(5) . . ?
O63 C61 C64 106.9(5) . . ?
C63 C61 C64 111.1(6) . . ?
O63 C61 C62 103.6(5) . . ?
C63 C61 C62 111.8(6) . . ?
C64 C61 C62 110.1(6) . . ?
O64 C65 C68 111.0(5) . . ?
O64 C65 C67 102.7(5) . . ?
C68 C65 C67 111.5(5) . . ?
O64 C65 C66 109.1(5) . . ?
C68 C65 C66 111.7(5) . . ?
C67 C65 C66 110.4(6) . . ?

loop_
_geom_bond_atom_site_label_1
_geom_bond_atom_site_label_2
_geom_bond_distance
_geom_bond_site_symmetry_2
_geom_bond_publ_flag
Cd1 O11 2.149(4) . ?
Cd1 O42 2.192(4) . ?
Cd1 O21 2.207(4) . ?
Cd1 O31 2.215(4) . ?
Cd1 O1 2.321(5) . ?
Cd2 O41 2.146(4) . ?
Cd2 O51 2.186(4) . ?
Cd2 O32 2.199(4) . ?
Cd2 O62 2.205(4) . ?
Cd2 O2 2.346(4) . ?
Cd3 O52 2.170(4) 1_655 ?
Cd3 O61 2.206(4) . ?
Cd3 O12 2.207(4) . ?
Cd3 O22 2.209(4) . ?
Cd3 O3 2.337(4) . ?
P1 O11 1.493(4) . ?
P1 O12 1.494(4) . ?
P1 O14 1.566(4) . ?
P1 O13 1.595(4) . ?
P2 O22 1.476(4) . ?
P2 O21 1.499(4) . ?
P2 O24 1.581(4) . ?
P2 O23 1.581(4) . ?
P3 O31 1.505(4) . ?
P3 O32 1.512(4) . ?
P3 O33 1.564(5) . ?
P3 O34 1.567(4) . ?
P4 O41 1.490(4) . ?
P4 O42 1.500(4) . ?
P4 O43 1.575(4) . ?
P4 O44 1.588(4) . ?
P5 O51 1.488(4) . ?
P5 O52 1.493(4) . ?
P5 O53 1.579(4) . ?
P5 O54 1.595(4) . ?
P6 O62 1.458(4) 1_655 ?
P6 O61 1.501(4) . ?
P6 O63 1.575(4) . ?
P6 O64 1.594(4) . ?
O13 C11 1.479(7) . ?
O14 C15 1.465(7) . ?
O23 C21 1.477(7) . ?
O24 C25 1.462(8) . ?
O33 C31 1.470(8) . ?
O34 C35 1.478(7) . ?
O43 C41 1.463(8) . ?
O44 C45 1.486(7) . ?
O52 Cd3 2.170(4) 1_455 ?
O53 C51 1.477(7) . ?
O54 C55 1.479(7) . ?
O62 P6 1.458(4) 1_455 ?
O63 C61 1.469(7) . ?
O64 C65 1.466(7) . ?
C11 C14 1.511(9) . ?
C11 C13 1.517(9) . ?
C11 C12 1.529(9) . ?
C15 C16 1.502(10) . ?
C15 C17 1.511(9) . ?
C15 C18 1.520(9) . ?
C21 C24 1.504(9) . ?
C21 C22 1.514(9) . ?
C21 C23 1.518(9) . ?
C25 C28 1.501(9) . ?
C25 C26 1.513(10) . ?
C25 C27 1.521(9) . ?
C31 C33 1.499(10) . ?
C31 C34 1.514(11) . ?
C31 C32 1.518(9) . ?
C35 C36 1.494(10) . ?
C35 C38 1.516(10) . ?
C35 C37 1.524(10) . ?
C41 C42 1.502(12) . ?
C41 C43 1.503(10) . ?
C41 C44 1.523(10) . ?
C45 C47 1.510(9) . ?
C45 C46 1.514(9) . ?
C45 C48 1.522(9) . ?
C51 C53 1.510(8) . ?
C51 C54 1.511(9) . ?
C51 C52 1.515(9) . ?
C55 C58 1.513(9) . ?
C55 C57 1.513(10) . ?
C55 C56 1.514(9) . ?
C61 C63 1.502(9) . ?
C61 C64 1.512(9) . ?
C61 C62 1.530(9) . ?
C65 C68 1.508(8) . ?
C65 C67 1.519(8) . ?
C65 C66 1.523(9) . ?
